data_2007440
loop_
_publ_author_name
'Shyamaprosad Goswami'
'Ajit Kumar Mahapatra'
'Gur Dayal Nigam'
'Kandasamy Chinnakali'
'Ibrahim Abdul Razak'
'Hoong-Kun Fun'

_publ_section_title
;
 <i>m</i>-(<i>p</i>-Tolylsulfonyloxy)aniline
;
_journal_issue 7
_journal_name_full 'Acta Crystallographica Section C'
_journal_page_first 954
_journal_page_last 955
_journal_paper_doi 10.1107/S0108270198001425
_journal_volume 54
_journal_year 1998
_chemical_formula_moiety 'C13 H13 N O3 S'
_chemical_formula_sum 'C13 H13 N O3 S'
_chemical_formula_weight 263.30
_chemical_melting_point 378
_chemical_name_systematic
;
2-anilinyl-4-toluenesulfonate
;
_space_group_IT_number 14
_symmetry_cell_setting monoclinic
_symmetry_space_group_name_Hall '-P 2ybc'
_symmetry_space_group_name_H-M 'P 1 21/c 1'
_audit_creation_method SHELXL
_cell_angle_alpha 90.00
_cell_angle_beta 90.196(7)
_cell_angle_gamma 90.00
_cell_formula_units_Z 4
_cell_length_a 9.9807(7)
_cell_length_b 7.5585(6)
_cell_length_c 17.0244(12)
_cell_measurement_reflns_used 40
_cell_measurement_temperature 293(2)
_cell_measurement_theta_max 12.581
_cell_measurement_theta_min 5.413
_cell_volume 1284.30(16)
_computing_cell_refinement XSCANS
_computing_data_collection 'XSCANS (Siemens, 1994)'
_computing_data_reduction XSCANS
_computing_molecular_graphics SHELXTL/PC
_computing_publication_material 'SHELXL93, PARST (Nardelli, 1995)'
_computing_structure_refinement 'SHELXL93 (Sheldrick, 1993)'
_computing_structure_solution 'SHELXTL/PC (Sheldrick, 1990)'
_diffrn_ambient_temperature 293(2)
_diffrn_measurement_device 'Siemens P4 diffractometer'
_diffrn_measurement_method '\q/2\q scans'
_diffrn_radiation_monochromator graphite
_diffrn_radiation_source 'fine-focus sealed tube'
_diffrn_radiation_type MoK\a
_diffrn_radiation_wavelength 0.71073
_diffrn_reflns_av_R_equivalents 0.028
_diffrn_reflns_av_sigmaI/netI 0.043
_diffrn_reflns_limit_h_max 12
_diffrn_reflns_limit_h_min -1
_diffrn_reflns_limit_k_max 9
_diffrn_reflns_limit_k_min -1
_diffrn_reflns_limit_l_max 22
_diffrn_reflns_limit_l_min -22
_diffrn_reflns_number 3939
_diffrn_reflns_theta_max 27.50
_diffrn_reflns_theta_min 2.04
_diffrn_standards_decay_% <3
_diffrn_standards_interval_count 97
_diffrn_standards_number 3
_exptl_absorpt_coefficient_mu 0.251
_exptl_absorpt_correction_T_max 0.939
_exptl_absorpt_correction_T_min 0.853
_exptl_absorpt_correction_type 'empirical \y scans (Siemens, 1994)'
_exptl_crystal_colour colourless
_exptl_crystal_density_diffrn 1.362
_exptl_crystal_density_meas ?
_exptl_crystal_description rectangular
_exptl_crystal_F_000 552
_exptl_crystal_size_max 0.65
_exptl_crystal_size_mid 0.42
_exptl_crystal_size_min 0.22
_refine_diff_density_max 0.266
_refine_diff_density_min -0.211
_refine_ls_extinction_coef 0.019(2)
_refine_ls_extinction_method SHELXL
_refine_ls_goodness_of_fit_all 0.901
_refine_ls_goodness_of_fit_obs 1.056
_refine_ls_hydrogen_treatment refall
_refine_ls_matrix_type full
_refine_ls_number_parameters 216
_refine_ls_number_reflns 2934
_refine_ls_number_restraints 0
_refine_ls_restrained_S_all 0.901
_refine_ls_restrained_S_obs 1.056
_refine_ls_R_factor_all 0.067
_refine_ls_R_factor_obs .039
_refine_ls_shift/esd_max 0.000
_refine_ls_shift/esd_mean 0.000
_refine_ls_structure_factor_coef Fsqd
_refine_ls_weighting_details 'w = 1/[\s^2^(Fo^2^)+(0.0603P)^2^] where P=(Fo^2^+2Fc^2^)/3'
_refine_ls_weighting_scheme calc
_refine_ls_wR_factor_all 0.107
_refine_ls_wR_factor_obs .097
_reflns_number_observed 1828
_reflns_number_total 2934
_reflns_observed_criterion I>2sigma(I)
_cod_data_source_file ha1211.cif
_cod_data_source_block ha1211
_cod_depositor_comments
;
The following automatic conversions were performed:

'_chemical_melting_point' value '378K' was changed to '378' - the
value should be numeric and without a unit designator.

Automatic conversion script
Id: cif_fix_values 1646 2011-03-28 12:23:43Z adriana 

The following automatic conversions were performed:

'_chemical_melting_point' value '378K' was changed to '378' - the
value should be numeric and without a unit designator.

Automatic conversion script
Id: cif_fix_values 1715 2011-07-08 13:25:40Z adriana 

The following automatic conversions were performed:

'_exptl_crystal_density_meas' value 'not measured' was changed to '?'
- the value is perceived as not measured.

Automatic conversion script
Id: cif_fix_values 3008 2015-01-20 13:52:24Z robertas 

The following automatic conversions were performed:

'_refine_ls_weighting_scheme' value 'calc w =
1/[\s^2^(Fo^2^)+(0.0603P)^2^] where P=(Fo^2^+2Fc^2^)/3' was changed
to 'calc'. New tag '_refine_ls_weighting_details' was created. The
value of the new tag was set to 'w = 1/[\s^2^(Fo^2^)+(0.0603P)^2^]
where P=(Fo^2^+2Fc^2^)/3'.

Automatic conversion script
Id: cif_fix_values 3143 2015-03-26 13:38:13Z robertas 
;
_cod_original_cell_volume 1284.3(2)
_cod_original_sg_symbol_H-M 'P 21/c'
_cod_database_code 2007440

loop_
_symmetry_equiv_pos_as_xyz
'x, y, z'
'-x, y+1/2, -z+1/2'
'-x, -y, -z'
'x, -y-1/2, z-1/2'

loop_
_atom_site_aniso_label
_atom_site_aniso_U_11
_atom_site_aniso_U_22
_atom_site_aniso_U_33
_atom_site_aniso_U_12
_atom_site_aniso_U_13
_atom_site_aniso_U_23
S1 .0480(2) .0712(3) .0628(3) -.0001(2) .0047(2) .0076(2)
O1 .0604(7) .0759(10) .0595(7) .0164(7) .0062(6) -.0031(6)
O2 .0639(8) .0693(9) .0849(9) -.0096(7) -.0099(7) -.0049(7)
O3 .0616(8) .1245(15) .0793(9) .0023(9) .0175(7) .0319(9)
N1 .0715(13) .0864(15) .0750(13) -.0125(11) -.0143(10) .0136(11)
C1 .0500(10) .0515(10) .0676(11) .0060(8) -.0030(8) -.0019(9)
C2 .0648(12) .0587(12) .0804(13) -.0038(10) -.0030(10) .0115(11)
C3 .0640(12) .0631(14) .107(2) -.0177(11) -.0092(12) .0082(13)
C4 .0627(12) .0671(14) .0815(14) -.0044(11) -.0150(11) -.0063(11)
C5 .0508(9) .0544(11) .0619(10) .0106(9) .0022(8) -.0046(8)
C6 .0427(9) .0539(11) .0705(11) .0016(9) .0023(8) -.0025(9)
C7 .0482(9) .0503(10) .0526(9) .0013(8) .0018(7) .0017(8)
C8 .0583(10) .0712(13) .0485(9) .0035(10) .0002(8) -.0039(9)
C9 .0555(10) .0798(15) .0674(12) .0135(11) .0089(9) -.0023(11)
C10 .0520(10) .0527(11) .0855(13) .0029(9) -.0056(9) .0069(10)
C11 .0703(14) .0627(13) .0860(14) -.0006(11) -.0187(11) -.0192(12)
C12 .0649(12) .0652(13) .0712(12) .0050(11) .0018(10) -.0178(11)
C13 .0546(13) .086(2) .157(3) .0046(14) -.018(2) .005(2)

loop_
_atom_site_label
_atom_site_fract_x
_atom_site_fract_y
_atom_site_fract_z
_atom_site_U_iso_or_equiv
_atom_site_thermal_displace_type
_atom_site_calc_flag
_atom_site_refinement_flags
_atom_site_occupancy
_atom_site_disorder_group
_atom_site_type_symbol
S1 .71756(5) .03488(8) .64542(3) .0607(2) Uani d . 1 . S
O1 .67172(13) .2341(2) .63471(7) .0653(4) Uani d . 1 . O
O2 .68457(14) -.0646(2) .57720(8) .0727(4) Uani d . 1 . O
O3 .66105(15) -.0131(3) .71904(8) .0884(5) Uani d . 1 . O
N1 .5312(2) .3700(3) .37134(13) .0777(6) Uani d . 1 . N
C1 .6215(2) .3880(3) .43122(11) .0564(4) Uani d . 1 . C
C2 .7325(2) .4986(3) .42357(14) .0680(5) Uani d . 1 . C
C3 .8209(2) .5187(3) .48529(15) .0780(7) Uani d . 1 . C
C4 .8048(2) .4303(3) .55525(14) .0705(6) Uani d . 1 . C
C5 .6956(2) .3200(3) .56121(10) .0557(4) Uani d . 1 . C
C6 .6042(2) .2967(3) .50171(11) .0557(4) Uani d . 1 . C
C7 .8926(2) .0454(2) .65475(9) .0504(4) Uani d . 1 . C
C8 .9720(2) -.0375(3) .60045(10) .0594(5) Uani d . 1 . C
C9 1.1095(2) -.0340(3) .60965(12) .0676(5) Uani d . 1 . C
C10 1.1692(2) .0513(3) .67233(12) .0634(5) Uani d . 1 . C
C11 1.0865(2) .1323(3) .72666(14) .0731(6) Uani d . 1 . C
C12 .9489(2) .1297(3) .71898(13) .0671(5) Uani d . 1 . C
C13 1.3198(3) .0534(5) .6829(3) .0990(10) Uani d . 1 . C
H1N1 .551(2) .412(3) .3291(13) .082(8) Uiso d . 1 . H
H2N1 .468(3) .310(4) .3772(13) .088(9) Uiso d . 1 . H
H2 .743(2) .561(3) .3758(12) .083(7) Uiso d . 1 . H
H3 .890(2) .590(3) .4770(12) .077(7) Uiso d . 1 . H
H4 .864(2) .442(3) .5971(11) .074(6) Uiso d . 1 . H
H6 .5322(18) .226(3) .5091(9) .050(5) Uiso d . 1 . H
H8 .928(2) -.095(3) .5575(12) .077(6) Uiso d . 1 . H
H9 1.159(2) -.090(3) .5761(12) .084(7) Uiso d . 1 . H
H11 1.120(2) .184(3) .7703(12) .083(7) Uiso d . 1 . H
H12 .8959(19) .180(3) .7546(11) .073(6) Uiso d . 1 . H
H13A 1.346(5) .067(7) .637(2) .20(2) Uiso d . 1 . H
H13B 1.360(4) -.044(6) .709(2) .177(16) Uiso d . 1 . H
H13C 1.353(4) .158(6) .706(2) .193(18) Uiso d . 1 . H

loop_
_atom_type_symbol
_atom_type_description
_atom_type_scat_dispersion_real
_atom_type_scat_dispersion_imag
_atom_type_scat_source
C C 0.0033 0.0016 'International Tables Vol C Tables 4.2.6.8 and 6.1.1.4'
H H 0.0000 0.0000 'International Tables Vol C Tables 4.2.6.8 and 6.1.1.4'
N N 0.0061 0.0033 'International Tables Vol C Tables 4.2.6.8 and 6.1.1.4'
O O 0.0106 0.0060 'International Tables Vol C Tables 4.2.6.8 and 6.1.1.4'
S S 0.1246 0.1234 'International Tables Vol C Tables 4.2.6.8 and 6.1.1.4'

loop_
_geom_angle_atom_site_label_1
_geom_angle_atom_site_label_2
_geom_angle_atom_site_label_3
_geom_angle
O2 S1 O3 119.55(11)
O2 S1 O1 110.06(8)
O3 S1 O1 103.22(9)
O2 S1 C7 108.99(9)
O3 S1 C7 109.21(9)
O1 S1 C7 104.74(8)
C5 O1 S1 118.92(11)
N1 C1 C2 120.9(2)
N1 C1 C6 120.6(2)
C2 C1 C6 118.5(2)
C3 C2 C1 120.1(2)
C4 C3 C2 122.0(2)
C3 C4 C5 116.9(2)
C6 C5 C4 123.2(2)
C6 C5 O1 118.4(2)
C4 C5 O1 118.3(2)
C5 C6 C1 119.2(2)
C8 C7 C12 120.7(2)
C8 C7 S1 119.70(14)
C12 C7 S1 119.56(15)
C7 C8 C9 119.4(2)
C10 C9 C8 121.5(2)
C9 C10 C11 117.8(2)
C9 C10 C13 121.5(3)
C11 C10 C13 120.7(2)
C12 C11 C10 121.7(2)
C11 C12 C7 118.9(2)

loop_
_geom_bond_atom_site_label_1
_geom_bond_atom_site_label_2
_geom_bond_site_symmetry_2
_geom_bond_distance
_geom_bond_publ_flag
S1 O2 . 1.4214(15) yes
S1 O3 . 1.4232(14) yes
S1 O1 . 1.584(2) yes
S1 C7 . 1.756(2) yes
O1 C5 . 1.431(2) yes
N1 C1 . 1.365(3) yes
C1 C2 . 1.394(3) ?
C1 C6 . 1.396(3) ?
C2 C3 . 1.378(3) ?
C3 C4 . 1.375(3) ?
C4 C5 . 1.377(3) ?
C5 C6 . 1.372(2) ?
C7 C8 . 1.370(3) ?
C7 C12 . 1.383(3) ?
C8 C9 . 1.381(3) ?
C9 C10 . 1.381(3) ?
C10 C11 . 1.384(3) ?
C10 C13 . 1.513(3) ?
C11 C12 . 1.380(3) ?

loop_
_geom_hbond_atom_site_label_D
_geom_hbond_atom_site_label_H
_geom_hbond_atom_site_label_A
_geom_hbond_site_symmetry_A
_geom_hbond_distance_DH
_geom_hbond_distance_HA
_geom_hbond_distance_DA
_geom_hbond_angle_DHA
_geom_hbond_publ_flag
C8 H8 O2 1_555 0.96(2) 2.47(2) 2.901(2) 107.0(10) yes
N1 H1N1 O3 4_565 0.81(2) 2.31(2) 3.098(3) 165(2) yes
N1 H2N1 O2 3_656 0.79(3) 2.52(3) 3.278(3) 162(2) yes

loop_
_geom_torsion_atom_site_label_1
_geom_torsion_atom_site_label_2
_geom_torsion_atom_site_label_3
_geom_torsion_atom_site_label_4
_geom_torsion
O2 S1 O1 C5 -43.0(2)
O3 S1 O1 C5 -171.67(13)
C7 S1 O1 C5 74.04(14)
N1 C1 C2 C3 178.3(2)
C6 C1 C2 C3 -1.3(3)
C1 C2 C3 C4 1.0(4)
C2 C3 C4 C5 -0.1(4)
C3 C4 C5 C6 -0.4(3)
C3 C4 C5 O1 -176.5(2)
S1 O1 C5 C6 84.3(2)
S1 O1 C5 C4 -99.4(2)
C4 C5 C6 C1 0.1(3)
O1 C5 C6 C1 176.1(2)
N1 C1 C6 C5 -178.9(2)
C2 C1 C6 C5 0.8(3)
O2 S1 C7 C8 -0.5(2)
O3 S1 C7 C8 131.7(2)
O1 S1 C7 C8 -118.3(2)
O2 S1 C7 C12 -177.3(2)
O3 S1 C7 C12 -45.1(2)
O1 S1 C7 C12 64.9(2)
C12 C7 C8 C9 -0.9(3)
S1 C7 C8 C9 -177.7(2)
C7 C8 C9 C10 -0.1(3)
C8 C9 C10 C11 0.7(3)
C8 C9 C10 C13 179.3(3)
C9 C10 C11 C12 -0.3(3)
C13 C10 C11 C12 -179.0(3)
C10 C11 C12 C7 -0.7(3)
C8 C7 C12 C11 1.3(3)
S1 C7 C12 C11 178.1(2)

loop_
_cod_related_entry_id
_cod_related_entry_database
_cod_related_entry_code
1 ChemSpider 21136987
